data_4033816
loop_
_publ_author_name
'Hu, Lei'
'Mahaut, Damien'
'Tumanov, Nikolay'
'Wouters, Johan'
'Robiette, Rapha\"el'
'Berionni, Guillaume'

_publ_section_title
;
 Complementary Synthetic Approaches toward 9-Phosphatriptycene and
 Structure-Reactivity Investigations of Its Association with Sterically
 Hindered Lewis Acids.
;
_journal_issue 17
_journal_name_full 'The Journal of organic chemistry'
_journal_page_first 11268
_journal_page_last 11274
_journal_paper_doi 10.1021/acs.joc.9b01570
_journal_volume 84
_journal_year 2019
_chemical_formula_moiety 'C26 H17 O2 P S'
_chemical_formula_sum 'C26 H17 O2 P S'
_chemical_formula_weight 424.42
_chemical_name_common 9-thionobenzoate-10-phosphatriptycene
_chemical_name_systematic 9-thionobenzoate-10-phosphatriptycene
_space_group_crystal_system monoclinic
_space_group_IT_number 14
_space_group_name_Hall '-P 2ybc'
_space_group_name_H-M_alt 'P 1 21/c 1'
_atom_sites_solution_hydrogens difmap
_atom_sites_solution_primary dual
_atom_sites_solution_secondary dual
_audit_creation_method SHELXL-2018/1
_cell_angle_alpha 90
_cell_angle_beta 94.2309(8)
_cell_angle_gamma 90
_cell_formula_units_Z 8
_cell_length_a 25.0052(2)
_cell_length_b 8.40856(8)
_cell_length_c 20.01476(18)
_cell_measurement_reflns_used 14682
_cell_measurement_temperature 295(2)
_cell_measurement_theta_max 67.0740
_cell_measurement_theta_min 3.5380
_cell_volume 4196.79(6)
_computing_cell_refinement 'CrysAlisPro 1.171.38.46 (Rigaku OD, 2015)'
_computing_data_collection 'CrysAlisPro 1.171.38.46 (Rigaku OD, 2015)'
_computing_data_reduction 'CrysAlisPro 1.171.38.46 (Rigaku OD, 2015)'
_computing_structure_refinement 'SHELXL-2018/1 (Sheldrick, 2018)'
_computing_structure_solution 'SHELXT 2014/5 (Sheldrick, 2014)'
_diffrn_ambient_temperature 295(2)
_diffrn_detector_area_resol_mean 5.1856
_diffrn_measured_fraction_theta_full 0.987
_diffrn_measured_fraction_theta_max 0.987
_diffrn_measurement_device_type
;
Oxford Diffraction Xcalibur, Ruby, Gemini Ultra
;
_diffrn_measurement_method '\w scans'
_diffrn_radiation_monochromator 'multilayer mirror'
_diffrn_radiation_type CuK\a
_diffrn_radiation_wavelength 1.54184
_diffrn_reflns_av_R_equivalents 0.0188
_diffrn_reflns_av_unetI/netI 0.0173
_diffrn_reflns_Laue_measured_fraction_full 0.987
_diffrn_reflns_Laue_measured_fraction_max 0.987
_diffrn_reflns_limit_h_max 29
_diffrn_reflns_limit_h_min -29
_diffrn_reflns_limit_k_max 9
_diffrn_reflns_limit_k_min -10
_diffrn_reflns_limit_l_max 23
_diffrn_reflns_limit_l_min -23
_diffrn_reflns_number 22983
_diffrn_reflns_point_group_measured_fraction_full 0.987
_diffrn_reflns_point_group_measured_fraction_max 0.987
_diffrn_reflns_theta_full 67.136
_diffrn_reflns_theta_max 67.136
_diffrn_reflns_theta_min 3.545
_diffrn_source 'fine-focus sealed tube'
_exptl_absorpt_coefficient_mu 2.251
_exptl_absorpt_correction_T_max 0.800
_exptl_absorpt_correction_T_min 0.541
_exptl_absorpt_correction_type analytical
_exptl_absorpt_process_details
;
CrysAlisPro 1.171.38.46 (Rigaku Oxford Diffraction, 2015)
Analytical numeric absorption correction using a multifaceted crystal
model based on expressions derived by R.C. Clark & J.S. Reid.
(Clark, R. C. & Reid, J. S. (1995). Acta Cryst. A51, 887-897)
Empirical absorption correction using spherical harmonics,
 implemented in SCALE3 ABSPACK scaling algorithm.
;
_exptl_crystal_colour colourless
_exptl_crystal_density_diffrn 1.343
_exptl_crystal_description block
_exptl_crystal_F_000 1760
_exptl_crystal_size_max 0.490
_exptl_crystal_size_mid 0.190
_exptl_crystal_size_min 0.120
_refine_diff_density_max 0.333
_refine_diff_density_min -0.419
_refine_diff_density_rms 0.034
_refine_ls_extinction_method none
_refine_ls_goodness_of_fit_ref 1.104
_refine_ls_hydrogen_treatment constr
_refine_ls_matrix_type full
_refine_ls_number_parameters 541
_refine_ls_number_reflns 7384
_refine_ls_number_restraints 0
_refine_ls_restrained_S_all 1.104
_refine_ls_R_factor_all 0.0382
_refine_ls_R_factor_gt 0.0366
_refine_ls_shift/su_max 0.001
_refine_ls_shift/su_mean 0.000
_refine_ls_structure_factor_coef Fsqd
_refine_ls_weighting_details 'w=1/[\s^2^(Fo^2^)+(0.0381P)^2^+1.7781P] where P=(Fo^2^+2Fc^2^)/3'
_refine_ls_weighting_scheme calc
_refine_ls_wR_factor_gt 0.0937
_refine_ls_wR_factor_ref 0.0948
_reflns_Friedel_coverage 0.000
_reflns_number_gt 7032
_reflns_number_total 7384
_reflns_threshold_expression 'I > 2\s(I)'
_cod_data_source_file jo9b01570_si_005.cif
_cod_data_source_block nt0261_LeiHu_LH70
_cod_original_cell_volume 4196.79(7)
_cod_original_sg_symbol_H-M 'P 21/c'
_cod_database_code 4033816
_shelx_shelxl_version_number 2018/1
_shelx_space_group_comment
;
The symmetry employed for this shelxl refinement is uniquely defined
by the following loop, which should always be used as a source of
symmetry information in preference to the above space-group names.
They are only intended as comments.
;
_shelx_estimated_absorpt_t_min 0.405
_shelx_estimated_absorpt_t_max 0.774

loop_
_space_group_symop_operation_xyz
'x, y, z'
'-x, y+1/2, -z+1/2'
'-x, -y, -z'
'x, -y-1/2, z-1/2'

loop_
_atom_site_label
_atom_site_type_symbol
_atom_site_fract_x
_atom_site_fract_y
_atom_site_fract_z
_atom_site_U_iso_or_equiv
_atom_site_adp_type
_atom_site_occupancy
_atom_site_site_symmetry_order
_atom_site_calc_flag
_atom_site_refinement_flags_posn
_atom_site_refinement_flags_adp
S1B S 0.48595(2) 0.43750(8) 0.28506(3) 0.06911(18) Uani 1 1 d . .
P1B P 0.73951(2) 0.56965(6) 0.19180(2) 0.04056(12) Uani 1 1 d . .
O1B O 0.57007(4) 0.51435(15) 0.22567(6) 0.0402(3) Uani 1 1 d . .
O2B O 0.58830(4) 0.38905(15) 0.32185(6) 0.0427(3) Uani 1 1 d . .
C1B C 0.65420(6) 0.3673(2) 0.20926(8) 0.0360(3) Uani 1 1 d . .
C2B C 0.70908(7) 0.3725(2) 0.19894(8) 0.0383(4) Uani 1 1 d . .
C3B C 0.73712(8) 0.2333(2) 0.19034(9) 0.0455(4) Uani 1 1 d . .
H3B H 0.773658 0.237084 0.184528 0.055 Uiso 1 1 calc R U
C4B C 0.71096(9) 0.0883(2) 0.19035(11) 0.0561(5) Uani 1 1 d . .
H4B H 0.729963 -0.005612 0.185515 0.067 Uiso 1 1 calc R U
C5B C 0.65643(9) 0.0837(2) 0.19758(11) 0.0560(5) Uani 1 1 d . .
H5B H 0.638637 -0.013513 0.196326 0.067 Uiso 1 1 calc R U
C6B C 0.62798(8) 0.2227(2) 0.20669(9) 0.0449(4) Uani 1 1 d . .
H6B H 0.591239 0.218440 0.211070 0.054 Uiso 1 1 calc R U
C7B C 0.63170(6) 0.62039(19) 0.15195(8) 0.0352(3) Uani 1 1 d . .
C8B C 0.68427(7) 0.6470(2) 0.13461(8) 0.0388(4) Uani 1 1 d . .
C9B C 0.69279(8) 0.7333(2) 0.07753(9) 0.0483(4) Uani 1 1 d . .
H9B H 0.727524 0.750828 0.065505 0.058 Uiso 1 1 calc R U
C10B C 0.64949(9) 0.7935(3) 0.03826(10) 0.0539(5) Uani 1 1 d . .
H10B H 0.655191 0.852753 0.000204 0.065 Uiso 1 1 calc R U
C11B C 0.59815(8) 0.7656(2) 0.05549(9) 0.0495(4) Uani 1 1 d . .
H11B H 0.569300 0.805565 0.028634 0.059 Uiso 1 1 calc R U
C12B C 0.58870(7) 0.6787(2) 0.11247(8) 0.0405(4) Uani 1 1 d . .
H12B H 0.553833 0.660243 0.123788 0.049 Uiso 1 1 calc R U
C13B C 0.65645(7) 0.63160(19) 0.27215(8) 0.0361(3) Uani 1 1 d . .
C14B C 0.71134(7) 0.6511(2) 0.26658(8) 0.0386(4) Uani 1 1 d . .
C15B C 0.74171(8) 0.7407(2) 0.31395(10) 0.0498(4) Uani 1 1 d . .
H15B H 0.778574 0.749639 0.311364 0.060 Uiso 1 1 calc R U
C16B C 0.71723(10) 0.8163(3) 0.36475(11) 0.0598(5) Uani 1 1 d . .
H16B H 0.737605 0.873866 0.397107 0.072 Uiso 1 1 calc R U
C17B C 0.66248(10) 0.8059(2) 0.36723(10) 0.0568(5) Uani 1 1 d . .
H17B H 0.645821 0.861188 0.400176 0.068 Uiso 1 1 calc R U
C18B C 0.63163(8) 0.7137(2) 0.32110(9) 0.0445(4) Uani 1 1 d . .
H18B H 0.594663 0.707544 0.323226 0.053 Uiso 1 1 calc R U
C19B C 0.62722(6) 0.5289(2) 0.21747(8) 0.0342(3) Uani 1 1 d . .
C20B C 0.55014(7) 0.4459(2) 0.27853(9) 0.0401(4) Uani 1 1 d . .
C21B C 0.57407(7) 0.3138(2) 0.38121(9) 0.0412(4) Uani 1 1 d . .
C22B C 0.56711(8) 0.1532(2) 0.38150(11) 0.0523(5) Uani 1 1 d . .
H22B H 0.568028 0.093881 0.342387 0.063 Uiso 1 1 calc R U
C23B C 0.55861(9) 0.0812(3) 0.44213(13) 0.0639(6) Uani 1 1 d . .
H23B H 0.553516 -0.028254 0.443709 0.077 Uiso 1 1 calc R U
C24B C 0.55761(10) 0.1685(3) 0.49961(12) 0.0708(7) Uani 1 1 d . .
H24B H 0.552350 0.118450 0.540038 0.085 Uiso 1 1 calc R U
C25B C 0.56434(13) 0.3289(3) 0.49749(12) 0.0822(8) Uani 1 1 d . .
H25B H 0.563468 0.388581 0.536511 0.099 Uiso 1 1 calc R U
C26B C 0.57244(11) 0.4031(3) 0.43771(11) 0.0672(6) Uani 1 1 d . .
H26B H 0.576731 0.512895 0.436000 0.081 Uiso 1 1 calc R U
S1A S 0.88525(2) 0.43354(6) 0.23393(2) 0.05101(13) Uani 1 1 d . .
P1A P 0.83792(2) 0.44274(6) 0.56532(2) 0.04539(13) Uani 1 1 d . .
O1A O 0.87515(5) 0.50721(14) 0.35735(6) 0.0406(3) Uani 1 1 d . .
O2A O 0.88323(5) 0.24804(14) 0.34066(6) 0.0444(3) Uani 1 1 d . .
C1A C 0.90930(7) 0.3922(2) 0.46777(9) 0.0400(4) Uani 1 1 d . .
C2A C 0.90009(7) 0.3640(2) 0.53491(9) 0.0439(4) Uani 1 1 d . .
C3A C 0.93902(9) 0.2882(3) 0.57674(11) 0.0575(5) Uani 1 1 d . .
H3A H 0.932821 0.268303 0.621218 0.069 Uiso 1 1 calc R U
C4A C 0.98686(9) 0.2426(3) 0.55225(13) 0.0670(6) Uani 1 1 d . .
H4A H 1.012266 0.187982 0.579689 0.080 Uiso 1 1 calc R U
C5A C 0.99696(8) 0.2779(3) 0.48745(13) 0.0625(6) Uani 1 1 d . .
H5A H 1.029835 0.250647 0.471771 0.075 Uiso 1 1 calc R U
C6A C 0.95867(7) 0.3537(2) 0.44509(10) 0.0482(4) Uani 1 1 d . .
H6A H 0.966136 0.378688 0.401478 0.058 Uiso 1 1 calc R U
C7A C 0.85843(6) 0.6419(2) 0.45871(8) 0.0378(4) Uani 1 1 d . .
C8A C 0.84623(7) 0.6393(2) 0.52590(9) 0.0414(4) Uani 1 1 d . .
C9A C 0.84200(8) 0.7812(2) 0.55996(10) 0.0495(4) Uani 1 1 d . .
H9A H 0.833960 0.780456 0.604589 0.059 Uiso 1 1 calc R U
C10A C 0.84967(9) 0.9245(2) 0.52794(11) 0.0565(5) Uani 1 1 d . .
H10A H 0.846693 1.019647 0.551059 0.068 Uiso 1 1 calc R U
C11A C 0.86171(9) 0.9262(2) 0.46185(11) 0.0538(5) Uani 1 1 d . .
H11A H 0.866812 1.022699 0.440487 0.065 Uiso 1 1 calc R U
C12A C 0.86627(7) 0.7845(2) 0.42694(9) 0.0433(4) Uani 1 1 d . .
H12A H 0.874561 0.785900 0.382409 0.052 Uiso 1 1 calc R U
C13A C 0.80980(7) 0.3916(2) 0.43048(9) 0.0388(4) Uani 1 1 d . .
C14A C 0.79416(7) 0.3649(2) 0.49519(9) 0.0431(4) Uani 1 1 d . .
C15A C 0.74583(8) 0.2893(3) 0.50421(10) 0.0543(5) Uani 1 1 d . .
H15A H 0.735647 0.270097 0.547233 0.065 Uiso 1 1 calc R U
C16A C 0.71283(8) 0.2427(3) 0.44919(11) 0.0606(5) Uani 1 1 d . .
H16A H 0.680804 0.190205 0.455232 0.073 Uiso 1 1 calc R U
C17A C 0.72739(8) 0.2739(3) 0.38547(11) 0.0557(5) Uani 1 1 d . .
H17A H 0.704765 0.244229 0.348609 0.067 Uiso 1 1 calc R U
C18A C 0.77557(7) 0.3491(2) 0.37590(9) 0.0449(4) Uani 1 1 d . .
H18A H 0.784897 0.371148 0.332733 0.054 Uiso 1 1 calc R U
C19A C 0.86370(7) 0.4772(2) 0.42653(8) 0.0370(4) Uani 1 1 d . .
C20A C 0.88147(7) 0.3924(2) 0.31287(9) 0.0385(4) Uani 1 1 d . .
C21A C 0.89616(7) 0.1167(2) 0.30093(9) 0.0423(4) Uani 1 1 d . .
C22A C 0.94889(9) 0.0819(3) 0.29479(15) 0.0709(7) Uani 1 1 d . .
H22A H 0.975860 0.146393 0.314494 0.085 Uiso 1 1 calc R U
C23A C 0.96116(10) -0.0509(3) 0.25870(17) 0.0877(9) Uani 1 1 d . .
H23A H 0.996820 -0.075606 0.253167 0.105 Uiso 1 1 calc R U
C24A C 0.92135(10) -0.1468(3) 0.23096(14) 0.0705(7) Uani 1 1 d . .
H24A H 0.929972 -0.236510 0.206769 0.085 Uiso 1 1 calc R U
C25A C 0.86890(9) -0.1109(3) 0.23876(10) 0.0564(5) Uani 1 1 d . .
H25A H 0.841904 -0.176747 0.220021 0.068 Uiso 1 1 calc R U
C26A C 0.85572(8) 0.0222(2) 0.27423(9) 0.0458(4) Uani 1 1 d . .
H26A H 0.820083 0.047052 0.279824 0.055 Uiso 1 1 calc R U

loop_
_atom_site_aniso_label
_atom_site_aniso_U_11
_atom_site_aniso_U_22
_atom_site_aniso_U_33
_atom_site_aniso_U_23
_atom_site_aniso_U_13
_atom_site_aniso_U_12
S1B 0.0324(2) 0.0886(4) 0.0876(4) 0.0412(3) 0.0130(2) 0.0044(2)
P1B 0.0320(2) 0.0450(3) 0.0450(2) 0.00582(19) 0.00517(17) -0.00157(18)
O1B 0.0307(6) 0.0470(7) 0.0434(6) 0.0092(5) 0.0049(5) -0.0005(5)
O2B 0.0344(6) 0.0513(7) 0.0428(6) 0.0100(5) 0.0053(5) -0.0023(5)
C1B 0.0370(8) 0.0371(9) 0.0339(8) 0.0012(7) 0.0021(6) 0.0000(7)
C2B 0.0379(9) 0.0407(9) 0.0366(8) 0.0018(7) 0.0035(7) 0.0019(7)
C3B 0.0448(10) 0.0483(11) 0.0436(9) -0.0010(8) 0.0052(8) 0.0086(8)
C4B 0.0662(13) 0.0413(11) 0.0609(12) -0.0059(9) 0.0056(10) 0.0133(9)
C5B 0.0674(13) 0.0366(10) 0.0641(13) -0.0047(9) 0.0052(10) -0.0054(9)
C6B 0.0448(10) 0.0411(10) 0.0493(10) -0.0020(8) 0.0058(8) -0.0059(8)
C7B 0.0377(8) 0.0330(8) 0.0351(8) 0.0003(7) 0.0037(6) -0.0001(7)
C8B 0.0380(8) 0.0397(9) 0.0390(9) 0.0019(7) 0.0056(7) -0.0007(7)
C9B 0.0474(10) 0.0552(11) 0.0437(10) 0.0080(8) 0.0121(8) -0.0023(8)
C10B 0.0639(12) 0.0587(12) 0.0395(10) 0.0133(9) 0.0052(8) 0.0006(10)
C11B 0.0544(11) 0.0523(11) 0.0405(9) 0.0077(8) -0.0047(8) 0.0049(9)
C12B 0.0399(9) 0.0404(9) 0.0408(9) -0.0010(7) 0.0003(7) 0.0009(7)
C13B 0.0414(9) 0.0310(8) 0.0356(8) 0.0044(7) 0.0020(7) 0.0001(7)
C14B 0.0396(9) 0.0348(9) 0.0410(9) 0.0051(7) 0.0000(7) -0.0030(7)
C15B 0.0481(10) 0.0450(10) 0.0549(11) 0.0036(9) -0.0066(8) -0.0086(8)
C16B 0.0733(14) 0.0516(12) 0.0526(11) -0.0095(10) -0.0071(10) -0.0098(10)
C17B 0.0780(14) 0.0457(11) 0.0468(11) -0.0079(9) 0.0067(10) 0.0025(10)
C18B 0.0506(10) 0.0399(9) 0.0439(9) 0.0025(8) 0.0091(8) 0.0026(8)
C19B 0.0285(7) 0.0372(9) 0.0373(8) 0.0027(7) 0.0042(6) -0.0011(6)
C20B 0.0368(9) 0.0377(9) 0.0462(9) 0.0069(7) 0.0065(7) 0.0007(7)
C21B 0.0371(9) 0.0437(10) 0.0429(9) 0.0081(8) 0.0043(7) -0.0028(7)
C22B 0.0516(11) 0.0456(11) 0.0599(12) 0.0040(9) 0.0066(9) -0.0010(9)
C23B 0.0592(13) 0.0487(12) 0.0849(16) 0.0224(11) 0.0125(11) -0.0027(10)
C24B 0.0720(15) 0.0816(17) 0.0602(14) 0.0279(13) 0.0152(11) -0.0012(13)
C25B 0.123(2) 0.0774(18) 0.0484(13) 0.0029(12) 0.0195(13) -0.0107(16)
C26B 0.1021(19) 0.0502(12) 0.0506(12) 0.0013(10) 0.0140(12) -0.0130(12)
S1A 0.0687(3) 0.0468(3) 0.0385(2) 0.00169(19) 0.0107(2) 0.0005(2)
P1A 0.0491(3) 0.0505(3) 0.0368(2) 0.00227(19) 0.00488(19) -0.0105(2)
O1A 0.0516(7) 0.0350(6) 0.0360(6) 0.0005(5) 0.0090(5) -0.0012(5)
O2A 0.0581(8) 0.0336(6) 0.0423(6) -0.0006(5) 0.0089(5) -0.0006(5)
C1A 0.0396(9) 0.0337(8) 0.0463(9) -0.0005(7) 0.0010(7) -0.0048(7)
C2A 0.0455(10) 0.0387(9) 0.0464(10) 0.0050(8) -0.0027(8) -0.0082(8)
C3A 0.0577(12) 0.0569(12) 0.0560(12) 0.0147(10) -0.0103(9) -0.0097(10)
C4A 0.0538(13) 0.0655(14) 0.0789(16) 0.0146(12) -0.0151(11) 0.0022(10)
C5A 0.0408(10) 0.0612(13) 0.0845(16) -0.0030(12) -0.0026(10) 0.0034(9)
C6A 0.0423(10) 0.0462(10) 0.0561(11) -0.0048(8) 0.0032(8) -0.0035(8)
C7A 0.0355(8) 0.0380(9) 0.0400(9) -0.0019(7) 0.0025(7) -0.0008(7)
C8A 0.0382(9) 0.0451(10) 0.0412(9) -0.0017(8) 0.0049(7) -0.0038(7)
C9A 0.0506(11) 0.0554(12) 0.0432(10) -0.0101(9) 0.0079(8) -0.0009(9)
C10A 0.0666(13) 0.0429(11) 0.0606(12) -0.0127(9) 0.0087(10) 0.0027(9)
C11A 0.0646(13) 0.0367(10) 0.0600(12) 0.0005(9) 0.0042(10) -0.0002(9)
C12A 0.0465(10) 0.0409(10) 0.0424(9) 0.0016(7) 0.0024(7) -0.0010(8)
C13A 0.0388(9) 0.0350(9) 0.0425(9) 0.0012(7) 0.0025(7) -0.0011(7)
C14A 0.0421(9) 0.0443(10) 0.0432(9) 0.0019(8) 0.0043(7) -0.0050(8)
C15A 0.0486(11) 0.0631(13) 0.0521(11) 0.0036(9) 0.0100(9) -0.0119(9)
C16A 0.0432(10) 0.0730(14) 0.0655(13) 0.0017(11) 0.0027(9) -0.0174(10)
C17A 0.0447(10) 0.0631(13) 0.0577(12) -0.0021(10) -0.0074(9) -0.0091(9)
C18A 0.0434(9) 0.0485(10) 0.0421(9) 0.0007(8) -0.0004(7) -0.0002(8)
C19A 0.0416(9) 0.0362(9) 0.0336(8) 0.0010(7) 0.0056(7) -0.0027(7)
C20A 0.0381(9) 0.0355(9) 0.0424(9) -0.0003(7) 0.0059(7) -0.0012(7)
C21A 0.0487(10) 0.0334(9) 0.0455(9) -0.0001(7) 0.0079(8) 0.0008(7)
C22A 0.0451(11) 0.0585(13) 0.110(2) -0.0225(13) 0.0122(12) -0.0059(10)
C23A 0.0539(13) 0.0706(16) 0.142(3) -0.0320(17) 0.0291(15) 0.0051(12)
C24A 0.0783(16) 0.0465(12) 0.0902(17) -0.0178(12) 0.0290(13) -0.0001(11)
C25A 0.0683(13) 0.0472(11) 0.0540(11) -0.0078(9) 0.0075(10) -0.0113(10)
C26A 0.0452(10) 0.0465(10) 0.0456(10) -0.0003(8) 0.0034(8) -0.0018(8)

loop_
_atom_type_symbol
_atom_type_description
_atom_type_scat_dispersion_real
_atom_type_scat_dispersion_imag
_atom_type_scat_source
C C 0.0181 0.0091 'International Tables Vol C Tables 4.2.6.8 and 6.1.1.4'
H H 0.0000 0.0000 'International Tables Vol C Tables 4.2.6.8 and 6.1.1.4'
O O 0.0492 0.0322 'International Tables Vol C Tables 4.2.6.8 and 6.1.1.4'
P P 0.2955 0.4335 'International Tables Vol C Tables 4.2.6.8 and 6.1.1.4'
S S 0.3331 0.5567 'International Tables Vol C Tables 4.2.6.8 and 6.1.1.4'

loop_
_geom_angle_atom_site_label_1
_geom_angle_atom_site_label_2
_geom_angle_atom_site_label_3
_geom_angle
C14B P1B C2B 95.02(8)
C14B P1B C8B 93.42(8)
C2B P1B C8B 94.08(8)
C20B O1B C19B 123.61(13)
C20B O2B C21B 119.71(13)
C6B C1B C2B 119.25(16)
C6B C1B C19B 125.03(15)
C2B C1B C19B 115.55(14)
C3B C2B C1B 120.18(16)
C3B C2B P1B 122.60(13)
C1B C2B P1B 117.09(13)
C2B C3B C4B 120.15(17)
C2B C3B H3B 119.9
C4B C3B H3B 119.9
C5B C4B C3B 119.63(18)
C5B C4B H4B 120.2
C3B C4B H4B 120.2
C4B C5B C6B 120.64(18)
C4B C5B H5B 119.7
C6B C5B H5B 119.7
C1B C6B C5B 120.02(17)
C1B C6B H6B 120.0
C5B C6B H6B 120.0
C12B C7B C8B 120.51(15)
C12B C7B C19B 124.55(15)
C8B C7B C19B 114.92(14)
C9B C8B C7B 119.52(16)
C9B C8B P1B 122.90(13)
C7B C8B P1B 117.55(12)
C8B C9B C10B 119.90(17)
C8B C9B H9B 120.0
C10B C9B H9B 120.0
C11B C10B C9B 120.05(17)
C11B C10B H10B 120.0
C9B C10B H10B 120.0
C10B C11B C12B 120.96(17)
C10B C11B H11B 119.5
C12B C11B H11B 119.5
C7B C12B C11B 119.06(17)
C7B C12B H12B 120.5
C11B C12B H12B 120.5
C18B C13B C14B 119.58(16)
C18B C13B C19B 124.81(15)
C14B C13B C19B 115.36(14)
C15B C14B C13B 119.98(17)
C15B C14B P1B 122.36(14)
C13B C14B P1B 117.45(12)
C16B C15B C14B 120.12(19)
C16B C15B H15B 119.9
C14B C15B H15B 119.9
C17B C16B C15B 119.60(19)
C17B C16B H16B 120.2
C15B C16B H16B 120.2
C16B C17B C18B 120.97(19)
C16B C17B H17B 119.5
C18B C17B H17B 119.5
C13B C18B C17B 119.46(18)
C13B C18B H18B 120.3
C17B C18B H18B 120.3
O1B C19B C7B 105.86(12)
O1B C19B C1B 112.40(13)
C7B C19B C1B 107.05(13)
O1B C19B C13B 112.74(13)
C7B C19B C13B 105.49(13)
C1B C19B C13B 112.64(13)
O2B C20B O1B 112.36(14)
O2B C20B S1B 126.77(13)
O1B C20B S1B 120.86(13)
C26B C21B C22B 122.16(18)
C26B C21B O2B 118.42(17)
C22B C21B O2B 119.17(17)
C21B C22B C23B 117.7(2)
C21B C22B H22B 121.2
C23B C22B H22B 121.2
C24B C23B C22B 121.0(2)
C24B C23B H23B 119.5
C22B C23B H23B 119.5
C25B C24B C23B 119.8(2)
C25B C24B H24B 120.1
C23B C24B H24B 120.1
C24B C25B C26B 120.2(2)
C24B C25B H25B 119.9
C26B C25B H25B 119.9
C21B C26B C25B 119.1(2)
C21B C26B H26B 120.4
C25B C26B H26B 120.4
C2A P1A C14A 95.14(8)
C2A P1A C8A 93.22(8)
C14A P1A C8A 94.12(8)
C20A O1A C19A 123.49(13)
C20A O2A C21A 118.59(13)
C6A C1A C2A 119.27(17)
C6A C1A C19A 125.29(16)
C2A C1A C19A 115.26(15)
C3A C2A C1A 119.85(18)
C3A C2A P1A 122.57(16)
C1A C2A P1A 117.44(13)
C4A C3A C2A 120.0(2)
C4A C3A H3A 120.0
C2A C3A H3A 120.0
C5A C4A C3A 120.0(2)
C5A C4A H4A 120.0
C3A C4A H4A 120.0
C4A C5A C6A 120.7(2)
C4A C5A H5A 119.6
C6A C5A H5A 119.6
C1A C6A C5A 119.9(2)
C1A C6A H6A 120.0
C5A C6A H6A 120.0
C12A C7A C8A 120.30(16)
C12A C7A C19A 124.82(15)
C8A C7A C19A 114.85(15)
C9A C8A C7A 119.38(17)
C9A C8A P1A 123.09(14)
C7A C8A P1A 117.53(13)
C8A C9A C10A 120.30(17)
C8A C9A H9A 119.8
C10A C9A H9A 119.8
C11A C10A C9A 120.07(18)
C11A C10A H10A 120.0
C9A C10A H10A 120.0
C10A C11A C12A 120.32(18)
C10A C11A H11A 119.8
C12A C11A H11A 119.8
C7A C12A C11A 119.63(17)
C7A C12A H12A 120.2
C11A C12A H12A 120.2
C18A C13A C14A 119.41(16)
C18A C13A C19A 125.06(16)
C14A C13A C19A 115.42(15)
C15A C14A C13A 119.93(17)
C15A C14A P1A 122.62(14)
C13A C14A P1A 117.37(13)
C16A C15A C14A 120.00(19)
C16A C15A H15A 120.0
C14A C15A H15A 120.0
C17A C16A C15A 120.02(19)
C17A C16A H16A 120.0
C15A C16A H16A 120.0
C16A C17A C18A 120.44(18)
C16A C17A H17A 119.8
C18A C17A H17A 119.8
C13A C18A C17A 120.11(17)
C13A C18A H18A 119.9
C17A C18A H18A 119.9
O1A C19A C1A 113.69(13)
O1A C19A C13A 111.40(13)
C1A C19A C13A 111.97(14)
O1A C19A C7A 105.75(13)
C1A C19A C7A 106.12(13)
C13A C19A C7A 107.36(13)
O1A C20A O2A 112.52(14)
O1A C20A S1A 120.90(13)
O2A C20A S1A 126.57(13)
C26A C21A C22A 122.25(18)
C26A C21A O2A 118.82(16)
C22A C21A O2A 118.74(17)
C21A C22A C23A 118.4(2)
C21A C22A H22A 120.8
C23A C22A H22A 120.8
C24A C23A C22A 120.5(2)
C24A C23A H23A 119.7
C22A C23A H23A 119.7
C25A C24A C23A 120.0(2)
C25A C24A H24A 120.0
C23A C24A H24A 120.0
C24A C25A C26A 120.4(2)
C24A C25A H25A 119.8
C26A C25A H25A 119.8
C21A C26A C25A 118.44(18)
C21A C26A H26A 120.8
C25A C26A H26A 120.8

loop_
_geom_bond_atom_site_label_1
_geom_bond_atom_site_label_2
_geom_bond_distance
S1B C20B 1.6215(17)
P1B C14B 1.8331(18)
P1B C2B 1.8341(18)
P1B C8B 1.8462(17)
O1B C20B 1.333(2)
O1B C19B 1.4556(18)
O2B C20B 1.330(2)
O2B C21B 1.415(2)
C1B C6B 1.381(2)
C1B C2B 1.404(2)
C1B C19B 1.532(2)
C2B C3B 1.382(3)
C3B C4B 1.384(3)
C3B H3B 0.9300
C4B C5B 1.382(3)
C4B H4B 0.9300
C5B C6B 1.387(3)
C5B H5B 0.9300
C6B H6B 0.9300
C7B C12B 1.377(2)
C7B C8B 1.402(2)
C7B C19B 1.531(2)
C8B C9B 1.383(2)
C9B C10B 1.386(3)
C9B H9B 0.9300
C10B C11B 1.374(3)
C10B H10B 0.9300
C11B C12B 1.389(3)
C11B H11B 0.9300
C12B H12B 0.9300
C13B C18B 1.383(2)
C13B C14B 1.395(2)
C13B C19B 1.536(2)
C14B C15B 1.392(3)
C15B C16B 1.380(3)
C15B H15B 0.9300
C16B C17B 1.376(3)
C16B H16B 0.9300
C17B C18B 1.394(3)
C17B H17B 0.9300
C18B H18B 0.9300
C21B C26B 1.361(3)
C21B C22B 1.362(3)
C22B C23B 1.387(3)
C22B H22B 0.9300
C23B C24B 1.367(4)
C23B H23B 0.9300
C24B C25B 1.360(4)
C24B H24B 0.9300
C25B C26B 1.378(3)
C25B H25B 0.9300
C26B H26B 0.9300
S1A C20A 1.6269(17)
P1A C2A 1.834(2)
P1A C14A 1.8354(18)
P1A C8A 1.8501(19)
O1A C20A 1.331(2)
O1A C19A 1.4565(19)
O2A C20A 1.334(2)
O2A C21A 1.413(2)
C1A C6A 1.385(3)
C1A C2A 1.400(3)
C1A C19A 1.534(2)
C2A C3A 1.391(3)
C3A C4A 1.380(3)
C3A H3A 0.9300
C4A C5A 1.372(3)
C4A H4A 0.9300
C5A C6A 1.386(3)
C5A H5A 0.9300
C6A H6A 0.9300
C7A C12A 1.378(2)
C7A C8A 1.401(2)
C7A C19A 1.537(2)
C8A C9A 1.382(3)
C9A C10A 1.384(3)
C9A H9A 0.9300
C10A C11A 1.378(3)
C10A H10A 0.9300
C11A C12A 1.391(3)
C11A H11A 0.9300
C12A H12A 0.9300
C13A C18A 1.384(2)
C13A C14A 1.398(2)
C13A C19A 1.535(2)
C14A C15A 1.389(3)
C15A C16A 1.383(3)
C15A H15A 0.9300
C16A C17A 1.377(3)
C16A H16A 0.9300
C17A C18A 1.387(3)
C17A H17A 0.9300
C18A H18A 0.9300
C21A C26A 1.363(3)
C21A C22A 1.365(3)
C22A C23A 1.377(3)
C22A H22A 0.9300
C23A C24A 1.367(4)
C23A H23A 0.9300
C24A C25A 1.366(3)
C24A H24A 0.9300
C25A C26A 1.379(3)
C25A H25A 0.9300
C26A H26A 0.9300
